data_4513958
loop_
_publ_author_name
'Tan, Fei'
'Liu, Xiaohua'
'Hao, Xiaoyu'
'Tang, Yu'
'Lin, Lili'
'Feng, Xiaoming'

_publ_section_title
;
 Asymmetric Catalytic Insertion of \a-Diazo Carbonyl Compounds into O--H
 Bonds of Carboxylic Acids
;
_journal_name_full 'ACS Catalysis'
_journal_page_first 6930
_journal_paper_doi 10.1021/acscatal.6b02184
_journal_year 2016
_chemical_absolute_configuration ad
_chemical_formula_moiety 'C16 H15 Br O4 S'
_chemical_formula_sum 'C16 H15 Br O4 S'
_chemical_formula_weight 383.25
_chemical_name_systematic
;
 ? 
;
_space_group_crystal_system monoclinic
_space_group_IT_number 4
_space_group_name_Hall 'P 2yb'
_space_group_name_H-M_alt 'P 1 21 1'
_symmetry_space_group_name_Hall 'P 2yb'
_symmetry_space_group_name_H-M 'P 1 21 1'
_atom_sites_solution_hydrogens geom
_atom_sites_solution_primary direct
_atom_sites_solution_secondary difmap
_audit_creation_date 2015-05-25
_audit_creation_method
;
Olex2 1.2-beta
(compiled 2015.01.26 svn.r3150 for OlexSys, GUI svn.r4998)
;
_cell_angle_alpha 90.00
_cell_angle_beta 103.929(8)
_cell_angle_gamma 90.00
_cell_formula_units_Z 2
_cell_length_a 8.8773(8)
_cell_length_b 7.1193(4)
_cell_length_c 14.0576(11)
_cell_measurement_reflns_used 1075
_cell_measurement_temperature 295(2)
_cell_measurement_theta_max 23.7300
_cell_measurement_theta_min 3.3250
_cell_volume 862.32(12)
_computing_cell_refinement
;
CrysAlisPro, Agilent Technologies,
Version 1.171.37.35 (release 13-08-2014 CrysAlis171 .NET)
(compiled Aug 13 2014,18:06:01)
;
_computing_data_collection
;
CrysAlisPro, Agilent Technologies,
Version 1.171.37.35 (release 13-08-2014 CrysAlis171 .NET)
(compiled Aug 13 2014,18:06:01)
;
_computing_data_reduction
;
CrysAlisPro, Agilent Technologies,
Version 1.171.37.35 (release 13-08-2014 CrysAlis171 .NET)
(compiled Aug 13 2014,18:06:01)
;
_computing_molecular_graphics 'Olex2 (Dolomanov et al., 2009)'
_computing_publication_material 'Olex2 (Dolomanov et al., 2009)'
_computing_structure_refinement 'ShelXL (Sheldrick, 2008)'
_computing_structure_solution 'ShelXS (Sheldrick, 2008)'
_diffrn_ambient_temperature 295.15
_diffrn_detector 'CCD plate'
_diffrn_detector_area_resol_mean 16.0874
_diffrn_detector_type Eos
_diffrn_measured_fraction_theta_full 0.998
_diffrn_measured_fraction_theta_max 0.998
_diffrn_measurement_details
;
  1 omega  -10.00   18.00   1.0000   10.0000
omega____ theta____ kappa____ phi______ frames
    -      -14.9669  -99.0000   30.0000 28

  2 omega  -55.00   43.00   1.0000   10.0000
omega____ theta____ kappa____ phi______ frames
    -       16.6856  -19.0000  -30.0000 98

  3 omega    4.00   86.00   1.0000   10.0000
omega____ theta____ kappa____ phi______ frames
    -       16.6856   38.0000  150.0000 82
;
_diffrn_measurement_device 'four-circle diffractometer'
_diffrn_measurement_device_type 'Xcalibur, Eos'
_diffrn_measurement_method '\w scans'
_diffrn_orient_matrix_UB_11 0.0623012000
_diffrn_orient_matrix_UB_12 0.0315801000
_diffrn_orient_matrix_UB_13 -0.0193884000
_diffrn_orient_matrix_UB_21 -0.0499887000
_diffrn_orient_matrix_UB_22 0.0019485000
_diffrn_orient_matrix_UB_23 -0.0476705000
_diffrn_orient_matrix_UB_31 -0.0197219000
_diffrn_orient_matrix_UB_32 0.0944807000
_diffrn_orient_matrix_UB_33 0.0074766000
_diffrn_radiation_monochromator graphite
_diffrn_radiation_probe x-ray
_diffrn_radiation_type MoK\a
_diffrn_radiation_wavelength 0.71073
_diffrn_reflns_av_R_equivalents 0.0213
_diffrn_reflns_av_unetI/netI 0.0561
_diffrn_reflns_limit_h_max 11
_diffrn_reflns_limit_h_min -5
_diffrn_reflns_limit_k_max 8
_diffrn_reflns_limit_k_min -8
_diffrn_reflns_limit_l_max 17
_diffrn_reflns_limit_l_min -17
_diffrn_reflns_number 3903
_diffrn_reflns_theta_full 26.37
_diffrn_reflns_theta_max 26.37
_diffrn_reflns_theta_min 2.99
_diffrn_source 'Enhance (Mo) X-ray Source'
_exptl_absorpt_coefficient_mu 2.518
_exptl_absorpt_correction_T_max 1.00000
_exptl_absorpt_correction_T_min 0.87975
_exptl_absorpt_correction_type multi-scan
_exptl_absorpt_process_details
;
CrysAlisPro, Agilent Technologies,
Version 1.171.37.35 (release 13-08-2014 CrysAlis171 .NET)
(compiled Aug 13 2014,18:06:01)
Empirical absorption correction using spherical harmonics,
 implemented in SCALE3 ABSPACK scaling algorithm.
;
_exptl_crystal_density_diffrn 1.476
_exptl_crystal_density_method 'not measured'
_exptl_crystal_description
;
;
_exptl_crystal_F_000 388
_exptl_crystal_size_max 0.3
_exptl_crystal_size_mid 0.2
_exptl_crystal_size_min 0.2
_refine_diff_density_max 0.556
_refine_diff_density_min -0.275
_refine_diff_density_rms 0.049
_refine_ls_abs_structure_details 'Flack H D (1983), Acta Cryst. A39, 876-881'
_refine_ls_abs_structure_Flack -0.002(9)
_refine_ls_extinction_method none
_refine_ls_goodness_of_fit_ref 1.001
_refine_ls_hydrogen_treatment constr
_refine_ls_matrix_type full
_refine_ls_number_parameters 201
_refine_ls_number_reflns 2975
_refine_ls_number_restraints 1
_refine_ls_restrained_S_all 1.001
_refine_ls_R_factor_all 0.0584
_refine_ls_R_factor_gt 0.0406
_refine_ls_shift/su_max 0.001
_refine_ls_shift/su_mean 0.000
_refine_ls_structure_factor_coef Fsqd
_refine_ls_weighting_details 'calc w=1/[\s^2^(Fo^2^)+(0.0207P)^2^+0.0000P] where P=(Fo^2^+2Fc^2^)/3'
_refine_ls_weighting_scheme calc
_refine_ls_wR_factor_gt 0.0650
_refine_ls_wR_factor_ref 0.0720
_reflns_number_gt 2342
_reflns_number_total 2975
_reflns_threshold_expression >2sigma(I)
_cod_data_source_file cs6b02184_si_002.cif
_cod_data_source_block 150520_s1_tf_m
_cod_original_cell_volume 862.32(11)
_cod_database_code 4513958
_chemical_oxdiff_formula c15h25o4br1s1
_reflns_odcompleteness_completeness 99.79
_reflns_odcompleteness_iscentric 1
_reflns_odcompleteness_theta 26.32
_olex2_refinement_description
;
1. Fixed Uiso
 At 1.2 times of:
  All C(H) groups
 At 1.5 times of:
  All C(H,H,H) groups
2.a Ternary CH refined with riding coordinates:
 C6(H6), C14(H14)
2.b Aromatic/amide H refined with riding coordinates:
 C1(H1), C4(H4), C9(H9), C10(H10), C11(H11), C12(H12), C13(H13)
2.c Idealised Me refined as rotating group:
 C15(H15A,H15B,H15C), C16(H16A,H16B,H16C)
;
_olex2_submission_special_instructions 'No special instructions were received'

loop_
_space_group_symop_id
_space_group_symop_operation_xyz
1 'x, y, z'
2 '-x, y+1/2, -z'

loop_
_atom_site_label
_atom_site_type_symbol
_atom_site_fract_x
_atom_site_fract_y
_atom_site_fract_z
_atom_site_U_iso_or_equiv
_atom_site_adp_type
_atom_site_occupancy
_atom_site_calc_flag
_atom_site_refinement_flags_posn
Br1 Br 1.32249(5) 0.56833(7) 0.53047(3) 0.06777(17) Uani 1 d .
S1 S 1.01638(14) 0.14073(14) 0.36275(9) 0.0582(3) Uani 1 d .
O1 O 1.0136(4) 0.6870(4) 0.3721(2) 0.0650(10) Uani 1 d .
O2 O 0.8261(3) 0.4709(3) 0.3231(2) 0.0539(8) Uani 1 d .
O3 O 0.8397(4) 0.5737(6) 0.1391(2) 0.0809(10) Uani 1 d .
O4 O 0.7190(4) 0.8429(4) 0.1539(2) 0.0636(9) Uani 1 d .
C1 C 1.2811(5) 0.1817(6) 0.4787(3) 0.0569(12) Uani 1 d .
H1 H 1.3783 0.1559 0.5191 0.068 Uiso 1 calc R
C2 C 1.2162(5) 0.3611(5) 0.4647(3) 0.0435(10) Uani 1 d .
C3 C 1.0717(5) 0.3652(5) 0.4031(3) 0.0433(11) Uani 1 d .
C4 C 1.1876(5) 0.0515(9) 0.4275(3) 0.0657(12) Uani 1 d .
H4 H 1.2135 -0.0750 0.4273 0.079 Uiso 1 calc R
C5 C 0.9719(5) 0.5248(7) 0.3657(3) 0.0479(12) Uani 1 d .
C6 C 0.7265(5) 0.6200(6) 0.2761(3) 0.0514(12) Uani 1 d .
H6 H 0.7400 0.7293 0.3198 0.062 Uiso 1 calc R
C7 C 0.7712(5) 0.6733(6) 0.1819(3) 0.0524(11) Uani 1 d .
C8 C 0.5617(5) 0.5527(9) 0.2574(2) 0.0539(10) Uani 1 d .
C9 C 0.4457(6) 0.6805(9) 0.2551(3) 0.0750(16) Uani 1 d .
H9 H 0.4702 0.8063 0.2683 0.090 Uiso 1 calc R
C10 C 0.2903(8) 0.6227(14) 0.2328(4) 0.097(3) Uani 1 d .
H10 H 0.2116 0.7100 0.2305 0.117 Uiso 1 calc R
C11 C 0.2553(8) 0.4392(14) 0.2147(5) 0.098(2) Uani 1 d .
H11 H 0.1522 0.4007 0.2008 0.118 Uiso 1 calc R
C12 C 0.3692(8) 0.3102(10) 0.2168(4) 0.0903(19) Uani 1 d .
H12 H 0.3434 0.1847 0.2033 0.108 Uiso 1 calc R
C13 C 0.5240(6) 0.3656(8) 0.2389(3) 0.0703(15) Uani 1 d .
H13 H 0.6018 0.2771 0.2413 0.084 Uiso 1 calc R
C14 C 0.7416(7) 0.9151(8) 0.0606(3) 0.0727(15) Uani 1 d .
H14 H 0.7299 0.8112 0.0137 0.087 Uiso 1 calc R
C15 C 0.9000(8) 0.9941(10) 0.0754(4) 0.138(3) Uani 1 d .
H15A H 0.9110 1.0996 0.1191 0.207 Uiso 1 calc GR
H15B H 0.9166 1.0342 0.0135 0.207 Uiso 1 calc GR
H15C H 0.9750 0.8998 0.1032 0.207 Uiso 1 calc GR
C16 C 0.6122(7) 1.0524(10) 0.0257(3) 0.113(2) Uani 1 d .
H16A H 0.5153 0.9949 0.0280 0.169 Uiso 1 calc GR
H16B H 0.6095 1.0891 -0.0404 0.169 Uiso 1 calc GR
H16C H 0.6290 1.1612 0.0673 0.169 Uiso 1 calc GR

loop_
_atom_site_aniso_label
_atom_site_aniso_U_11
_atom_site_aniso_U_22
_atom_site_aniso_U_33
_atom_site_aniso_U_23
_atom_site_aniso_U_13
_atom_site_aniso_U_12
Br1 0.0464(3) 0.0731(3) 0.0750(3) 0.0005(3) -0.0026(2) -0.0114(3)
S1 0.0531(8) 0.0534(7) 0.0642(8) -0.0043(5) 0.0067(6) -0.0027(6)
O1 0.046(2) 0.052(2) 0.086(3) 0.0088(19) -0.0042(18) -0.0005(17)
O2 0.0404(18) 0.0589(18) 0.0544(19) 0.0043(14) -0.0043(14) 0.0003(15)
O3 0.093(3) 0.090(2) 0.066(2) 0.011(3) 0.0321(18) 0.037(3)
O4 0.078(3) 0.068(2) 0.0427(19) 0.0062(16) 0.0100(17) 0.0127(18)
C1 0.050(3) 0.067(3) 0.054(3) 0.006(2) 0.010(2) 0.012(3)
C2 0.036(3) 0.054(3) 0.040(3) 0.004(2) 0.009(2) 0.001(2)
C3 0.037(3) 0.048(3) 0.044(3) 0.004(2) 0.008(2) 0.003(2)
C4 0.068(3) 0.057(3) 0.070(3) 0.008(3) 0.013(2) 0.013(3)
C5 0.042(3) 0.062(4) 0.038(2) 0.004(2) 0.0063(19) 0.001(2)
C6 0.046(3) 0.062(3) 0.041(2) 0.006(2) -0.0011(19) 0.013(2)
C7 0.049(3) 0.060(3) 0.043(3) -0.002(2) 0.003(2) 0.005(2)
C8 0.044(2) 0.079(3) 0.033(2) 0.004(3) -0.0011(17) 0.004(3)
C9 0.056(4) 0.107(4) 0.057(3) -0.006(3) 0.004(3) 0.019(3)
C10 0.056(4) 0.171(9) 0.067(4) 0.003(4) 0.021(3) 0.023(5)
C11 0.052(4) 0.180(8) 0.062(4) 0.020(5) 0.014(3) -0.013(5)
C12 0.074(5) 0.118(5) 0.073(4) 0.023(4) 0.005(3) -0.022(4)
C13 0.054(4) 0.092(4) 0.060(3) 0.013(3) 0.003(3) -0.004(3)
C14 0.087(4) 0.081(3) 0.048(3) 0.010(3) 0.012(3) 0.002(3)
C15 0.119(6) 0.201(9) 0.085(5) 0.042(5) 0.009(4) -0.067(6)
C16 0.172(6) 0.095(4) 0.068(3) 0.029(4) 0.024(4) 0.049(6)

loop_
_atom_type_symbol
_atom_type_description
_atom_type_scat_dispersion_real
_atom_type_scat_dispersion_imag
_atom_type_scat_source
C C 0.0033 0.0016 'International Tables Vol C Tables 4.2.6.8 and 6.1.1.4'
H H 0.0000 0.0000 'International Tables Vol C Tables 4.2.6.8 and 6.1.1.4'
Br Br -0.2901 2.4595 'International Tables Vol C Tables 4.2.6.8 and 6.1.1.4'
O O 0.0106 0.0060 'International Tables Vol C Tables 4.2.6.8 and 6.1.1.4'
S S 0.1246 0.1234 'International Tables Vol C Tables 4.2.6.8 and 6.1.1.4'

loop_
_geom_angle_atom_site_label_1
_geom_angle_atom_site_label_2
_geom_angle_atom_site_label_3
_geom_angle
C4 S1 C3 91.3(3)
C5 O2 C6 114.5(3)
C7 O4 C14 118.2(4)
C2 C1 H1 123.9
C4 C1 H1 123.9
C4 C1 C2 112.1(4)
C1 C2 Br1 120.6(3)
C3 C2 Br1 125.6(3)
C3 C2 C1 113.8(4)
C2 C3 S1 109.7(3)
C2 C3 C5 130.0(4)
C5 C3 S1 120.2(4)
S1 C4 H4 123.5
C1 C4 S1 113.0(4)
C1 C4 H4 123.5
O1 C5 O2 123.4(4)
O1 C5 C3 124.7(5)
O2 C5 C3 112.0(4)
O2 C6 H6 109.3
O2 C6 C7 108.9(3)
O2 C6 C8 108.1(3)
C7 C6 H6 109.3
C8 C6 H6 109.3
C8 C6 C7 112.0(3)
O3 C7 O4 125.6(4)
O3 C7 C6 124.4(4)
O4 C7 C6 110.0(4)
C9 C8 C6 119.2(5)
C9 C8 C13 119.3(5)
C13 C8 C6 121.5(5)
C8 C9 H9 119.8
C8 C9 C10 120.3(6)
C10 C9 H9 119.8
C9 C10 H10 120.2
C11 C10 C9 119.7(7)
C11 C10 H10 120.2
C10 C11 H11 119.6
C10 C11 C12 120.8(7)
C12 C11 H11 119.6
C11 C12 H12 119.9
C11 C12 C13 120.2(7)
C13 C12 H12 119.9
C8 C13 C12 119.8(6)
C8 C13 H13 120.1
C12 C13 H13 120.1
O4 C14 H14 108.9
O4 C14 C15 109.7(4)
O4 C14 C16 105.2(4)
C15 C14 H14 108.9
C15 C14 C16 115.1(6)
C16 C14 H14 108.9
C14 C15 H15A 109.5
C14 C15 H15B 109.5
C14 C15 H15C 109.5
H15A C15 H15B 109.5
H15A C15 H15C 109.5
H15B C15 H15C 109.5
C14 C16 H16A 109.5
C14 C16 H16B 109.5
C14 C16 H16C 109.5
H16A C16 H16B 109.5
H16A C16 H16C 109.5
H16B C16 H16C 109.5

loop_
_geom_bond_atom_site_label_1
_geom_bond_atom_site_label_2
_geom_bond_distance
Br1 C2 1.872(4)
S1 C3 1.727(4)
S1 C4 1.696(4)
O1 C5 1.209(5)
O2 C5 1.344(5)
O2 C6 1.436(4)
O3 C7 1.188(5)
O4 C7 1.319(5)
O4 C14 1.467(5)
C1 H1 0.9300
C1 C2 1.396(5)
C1 C4 1.334(6)
C2 C3 1.364(5)
C3 C5 1.458(6)
C4 H4 0.9300
C6 H6 0.9800
C6 C7 1.520(5)
C6 C8 1.502(5)
C8 C9 1.368(6)
C8 C13 1.383(8)
C9 H9 0.9300
C9 C10 1.402(8)
C10 H10 0.9300
C10 C11 1.353(9)
C11 H11 0.9300
C11 C12 1.361(9)
C12 H12 0.9300
C12 C13 1.391(7)
C13 H13 0.9300
C14 H14 0.9800
C14 C15 1.482(7)
C14 C16 1.498(7)
C15 H15A 0.9600
C15 H15B 0.9600
C15 H15C 0.9600
C16 H16A 0.9600
C16 H16B 0.9600
C16 H16C 0.9600

loop_
_geom_torsion_atom_site_label_1
_geom_torsion_atom_site_label_2
_geom_torsion_atom_site_label_3
_geom_torsion_atom_site_label_4
_geom_torsion
Br1 C2 C3 S1 -177.7(2)
Br1 C2 C3 C5 6.5(7)
S1 C3 C5 O1 -162.9(4)
S1 C3 C5 O2 17.3(5)
O2 C6 C7 O3 21.6(6)
O2 C6 C7 O4 -160.1(3)
O2 C6 C8 C9 151.2(4)
O2 C6 C8 C13 -31.2(5)
C1 C2 C3 S1 0.3(4)
C1 C2 C3 C5 -175.6(4)
C2 C1 C4 S1 -1.4(5)
C2 C3 C5 O1 12.6(8)
C2 C3 C5 O2 -167.2(4)
C3 S1 C4 C1 1.3(4)
C4 S1 C3 C2 -0.9(3)
C4 S1 C3 C5 175.5(4)
C4 C1 C2 Br1 178.7(3)
C4 C1 C2 C3 0.7(6)
C5 O2 C6 C7 73.7(4)
C5 O2 C6 C8 -164.4(3)
C6 O2 C5 O1 6.2(6)
C6 O2 C5 C3 -174.0(3)
C6 C8 C9 C10 176.8(4)
C6 C8 C13 C12 -176.6(4)
C7 O4 C14 C15 -82.6(6)
C7 O4 C14 C16 153.0(5)
C7 C6 C8 C9 -88.8(5)
C7 C6 C8 C13 88.8(5)
C8 C6 C7 O3 -97.9(5)
C8 C6 C7 O4 80.3(5)
C8 C9 C10 C11 0.8(9)
C9 C8 C13 C12 1.0(7)
C9 C10 C11 C12 -0.8(11)
C10 C11 C12 C13 0.9(10)
C11 C12 C13 C8 -1.0(8)
C13 C8 C9 C10 -0.9(7)
C14 O4 C7 O3 2.2(7)
C14 O4 C7 C6 -176.1(4)
